data_4085948
loop_
_publ_author_name
'Rohde, Volker H. G.'
'M\"uller, Maria F.'
'Oestreich, Martin'

_publ_section_title
;
 Intramolecularly Sulfur-Stabilized Silicon Cations with Chiral Binaphthyl
 Backbones: Synthesis of Three Different Motifs and Their Application in
 Enantioselective Diels--Alder Reactions
;
_journal_issue 13
_journal_name_full Organometallics
_journal_page_first 3358
_journal_paper_doi 10.1021/acs.organomet.5b00351
_journal_volume 34
_journal_year 2015
_chemical_absolute_configuration ad
_chemical_formula_sum 'C25 H26 S Si'
_chemical_formula_weight 386.61
_chemical_name_systematic
; 
 ? 
;
_space_group_IT_number 4
_symmetry_cell_setting monoclinic
_symmetry_space_group_name_Hall 'P 2yb'
_symmetry_space_group_name_H-M 'P 1 21 1'
_atom_sites_solution_hydrogens geom
_atom_sites_solution_primary direct
_atom_sites_solution_secondary difmap
_audit_creation_method
;
CrysAlisPro, Agilent Technologies,
Version 1.171.37.35 (release 13-08-2014 CrysAlis171 .NET)
(compiled Aug 13 2014,18:06:01)
;
_cell_angle_alpha 90.00
_cell_angle_beta 101.1081(13)
_cell_angle_gamma 90.00
_cell_formula_units_Z 4
_cell_length_a 12.55173(18)
_cell_length_b 7.82999(12)
_cell_length_c 21.7095(3)
_cell_measurement_reflns_used 5672
_cell_measurement_temperature 150(2)
_cell_measurement_theta_max 73.6110
_cell_measurement_theta_min 3.5700
_cell_volume 2093.64(5)
_computing_cell_refinement
;
CrysAlisPro, Agilent Technologies,
Version 1.171.37.35 (release 13-08-2014 CrysAlis171 .NET)
(compiled Aug 13 2014,18:06:01)
;
_computing_data_collection
;
CrysAlisPro, Agilent Technologies,
Version 1.171.37.35 (release 13-08-2014 CrysAlis171 .NET)
(compiled Aug 13 2014,18:06:01)
;
_computing_data_reduction
;
CrysAlisPro, Agilent Technologies,
Version 1.171.37.35 (release 13-08-2014 CrysAlis171 .NET)
(compiled Aug 13 2014,18:06:01)
;
_computing_structure_refinement 'SHELXL-97 (Sheldrick, 1997)'
_computing_structure_solution 'SHELXS-97 (Sheldrick, 1990)'
_diffrn_ambient_environment N~2~
_diffrn_ambient_temperature 150.00(10)
_diffrn_detector 'CCD plate'
_diffrn_detector_area_resol_mean 10.5435
_diffrn_detector_type Atlas
_diffrn_measured_fraction_theta_full 0.997
_diffrn_measured_fraction_theta_max 0.997
_diffrn_measurement_device 'four-circle diffractometer'
_diffrn_measurement_device_type 'SuperNova, Single source at offset, Atlas'
_diffrn_measurement_method '\w scans'
_diffrn_radiation_monochromator mirror
_diffrn_radiation_probe x-ray
_diffrn_radiation_type 'Cu K\a'
_diffrn_radiation_wavelength 1.54184
_diffrn_reflns_av_R_equivalents 0.0205
_diffrn_reflns_av_sigmaI/netI 0.0307
_diffrn_reflns_limit_h_max 10
_diffrn_reflns_limit_h_min -15
_diffrn_reflns_limit_k_max 8
_diffrn_reflns_limit_k_min -9
_diffrn_reflns_limit_l_max 23
_diffrn_reflns_limit_l_min -26
_diffrn_reflns_number 8063
_diffrn_reflns_theta_full 67.49
_diffrn_reflns_theta_max 67.49
_diffrn_reflns_theta_min 3.59
_diffrn_source 'sealed X-ray tube'
_diffrn_source_type 'SuperNova (Cu) X-ray Source'
_exptl_absorpt_coefficient_mu 1.950
_exptl_absorpt_correction_T_max 0.8141
_exptl_absorpt_correction_T_min 0.4808
_exptl_absorpt_correction_type multi-scan
_exptl_absorpt_process_details
;
CrysAlisPro, Agilent Technologies,
Version 1.171.37.35 (release 13-08-2014 CrysAlis171 .NET)
(compiled Aug 13 2014,18:06:01)
Empirical absorption correction using spherical harmonics,
 implemented in SCALE3 ABSPACK scaling algorithm.
;
_exptl_crystal_colour colourless
_exptl_crystal_density_diffrn 1.227
_exptl_crystal_density_method 'not measured'
_exptl_crystal_description block
_exptl_crystal_F_000 824
_exptl_crystal_size_max 0.44
_exptl_crystal_size_mid 0.22
_exptl_crystal_size_min 0.11
_refine_diff_density_max 0.350
_refine_diff_density_min -0.322
_refine_diff_density_rms 0.041
_refine_ls_abs_structure_details 'Flack H D (1983), Acta Cryst. A39, 876-881'
_refine_ls_abs_structure_Flack 0.026(13)
_refine_ls_extinction_method none
_refine_ls_goodness_of_fit_ref 1.043
_refine_ls_hydrogen_treatment mixed
_refine_ls_matrix_type full
_refine_ls_number_parameters 499
_refine_ls_number_reflns 5157
_refine_ls_number_restraints 1
_refine_ls_restrained_S_all 1.043
_refine_ls_R_factor_all 0.0330
_refine_ls_R_factor_gt 0.0317
_refine_ls_shift/su_max 0.003
_refine_ls_shift/su_mean 0.000
_refine_ls_structure_factor_coef Fsqd
_refine_ls_weighting_details 'calc w=1/[\s^2^(Fo^2^)+(0.0564P)^2^+0.0980P] where P=(Fo^2^+2Fc^2^)/3'
_refine_ls_weighting_scheme calc
_refine_ls_wR_factor_gt 0.0852
_refine_ls_wR_factor_ref 0.0866
_reflns_number_gt 4980
_reflns_number_total 5157
_reflns_threshold_expression >2sigma(I)
_cod_data_source_file om5b00351_si_002.cif
_cod_data_source_block cu-1099
_cod_depositor_comments 'Adding full bibliography for 4085948--4085949.cif.'
_cod_original_cell_volume 2093.63(5)
_cod_original_sg_symbol_H-M P21
_cod_database_code 4085948

loop_
_symmetry_equiv_pos_as_xyz
'x, y, z'
'-x, y+1/2, -z'

loop_
_atom_site_label
_atom_site_type_symbol
_atom_site_fract_x
_atom_site_fract_y
_atom_site_fract_z
_atom_site_U_iso_or_equiv
_atom_site_adp_type
_atom_site_occupancy
_atom_site_symmetry_multiplicity
_atom_site_calc_flag
_atom_site_refinement_flags
Si1 Si 0.40094(4) 0.08034(7) 0.05465(2) 0.02447(14) Uani 1 1 d .
H1 H 0.4645(19) 0.166(4) 0.1046(11) 0.029 Uiso 1 1 d .
Si2 Si 0.10031(4) 0.68388(8) 0.44822(2) 0.02441(14) Uani 1 1 d .
H2 H 0.0396(19) 0.776(4) 0.3988(11) 0.029 Uiso 1 1 d .
S1 S 0.30742(4) 0.27555(8) 0.18376(2) 0.03249(14) Uani 1 1 d .
S2 S 0.20401(5) 0.89978(8) 0.32094(2) 0.03115(14) Uani 1 1 d .
C1 C 0.28096(16) 0.2252(3) 0.02243(9) 0.0228(4) Uani 1 1 d .
C2 C 0.25306(17) 0.3694(3) 0.05773(9) 0.0259(5) Uani 1 1 d .
C3 C 0.16216(18) 0.4637(3) 0.03534(10) 0.0300(5) Uani 1 1 d .
H3A H 0.1443 0.5560 0.0599 0.036 Uiso 1 1 calc R
C4 C 0.09389(17) 0.4287(3) -0.02300(10) 0.0274(5) Uani 1 1 d .
C5 C 0.12201(16) 0.2935(3) -0.06011(9) 0.0244(4) Uani 1 1 d .
C6 C 0.21598(16) 0.1913(3) -0.03596(9) 0.0226(4) Uani 1 1 d .
C7 C -0.00165(18) 0.5250(3) -0.04540(11) 0.0355(5) Uani 1 1 d .
H7A H -0.0215 0.6149 -0.0205 0.043 Uiso 1 1 calc R
C8 C -0.06486(19) 0.4898(4) -0.10211(12) 0.0406(6) Uani 1 1 d .
H8A H -0.1290 0.5543 -0.1163 0.049 Uiso 1 1 calc R
C9 C -0.03625(19) 0.3589(4) -0.13998(12) 0.0411(6) Uani 1 1 d .
H9A H -0.0800 0.3376 -0.1800 0.049 Uiso 1 1 calc R
C10 C 0.05472(17) 0.2614(4) -0.11950(10) 0.0317(5) Uani 1 1 d .
H10A H 0.0727 0.1719 -0.1452 0.038 Uiso 1 1 calc R
C11 C 0.24017(16) 0.0453(3) -0.07500(9) 0.0233(4) Uani 1 1 d .
C12 C 0.20885(18) -0.1170(3) -0.06259(10) 0.0286(5) Uani 1 1 d .
H12A H 0.1702 -0.1346 -0.0296 0.034 Uiso 1 1 calc R
C13 C 0.2330(2) -0.2586(3) -0.09797(11) 0.0338(5) Uani 1 1 d .
H13A H 0.2114 -0.3701 -0.0881 0.041 Uiso 1 1 calc R
C14 C 0.28707(19) -0.2356(3) -0.14621(10) 0.0333(5) Uani 1 1 d .
H14A H 0.3046 -0.3317 -0.1690 0.040 Uiso 1 1 calc R
C15 C 0.31725(17) -0.0698(3) -0.16256(9) 0.0277(5) Uani 1 1 d .
C16 C 0.29335(15) 0.0729(3) -0.12705(9) 0.0236(4) Uani 1 1 d .
C17 C 0.37032(18) -0.0420(4) -0.21366(10) 0.0336(5) Uani 1 1 d .
H17A H 0.3884 -0.1369 -0.2369 0.040 Uiso 1 1 calc R
C18 C 0.39570(19) 0.1177(4) -0.22986(10) 0.0374(6) Uani 1 1 d .
H18A H 0.4294 0.1337 -0.2650 0.045 Uiso 1 1 calc R
C19 C 0.37276(18) 0.2600(4) -0.19516(10) 0.0346(5) Uani 1 1 d .
H19A H 0.3918 0.3713 -0.2066 0.042 Uiso 1 1 calc R
C20 C 0.32280(18) 0.2381(3) -0.14461(10) 0.0287(5) Uani 1 1 d .
H20A H 0.3079 0.3347 -0.1212 0.034 Uiso 1 1 calc R
C21 C 0.32091(19) 0.4209(3) 0.12025(10) 0.0314(5) Uani 1 1 d .
H21A H 0.2992 0.5369 0.1311 0.038 Uiso 1 1 calc R
H21B H 0.3981 0.4257 0.1163 0.038 Uiso 1 1 calc R
C22 C 0.49049(19) 0.0329(3) -0.00280(11) 0.0316(5) Uani 1 1 d .
H22A H 0.5610 -0.0085 0.0197 0.047 Uiso 1 1 calc R
H22B H 0.5010 0.1371 -0.0259 0.047 Uiso 1 1 calc R
H22C H 0.4564 -0.0548 -0.0324 0.047 Uiso 1 1 calc R
C23 C 0.35591(18) -0.1246(3) 0.08588(10) 0.0314(5) Uani 1 1 d .
H23A H 0.4172 -0.1770 0.1145 0.047 Uiso 1 1 calc R
H23B H 0.3299 -0.2026 0.0509 0.047 Uiso 1 1 calc R
H23C H 0.2971 -0.1015 0.1086 0.047 Uiso 1 1 calc R
C24 C 0.1739(2) 0.3270(4) 0.19781(11) 0.0412(6) Uani 1 1 d .
H24A H 0.1238 0.3407 0.1569 0.049 Uiso 1 1 calc R
H24B H 0.1473 0.2299 0.2199 0.049 Uiso 1 1 calc R
C25 C 0.1700(2) 0.4865(5) 0.23591(13) 0.0545(8) Uani 1 1 d .
H25A H 0.0950 0.5082 0.2405 0.082 Uiso 1 1 calc R
H25B H 0.1964 0.5834 0.2146 0.082 Uiso 1 1 calc R
H25C H 0.2160 0.4718 0.2775 0.082 Uiso 1 1 calc R
C26 C 0.22081(15) 0.8262(3) 0.48249(9) 0.0222(4) Uani 1 1 d .
C27 C 0.24930(17) 0.9723(3) 0.44869(9) 0.0241(4) Uani 1 1 d .
C28 C 0.34122(17) 1.0648(3) 0.47211(9) 0.0268(5) Uani 1 1 d .
H28A H 0.3588 1.1605 0.4491 0.032 Uiso 1 1 calc R
C29 C 0.41042(16) 1.0221(3) 0.52941(9) 0.0247(4) Uani 1 1 d .
C30 C 0.38176(15) 0.8831(3) 0.56473(9) 0.0229(4) Uani 1 1 d .
C31 C 0.28572(16) 0.7864(3) 0.54021(9) 0.0214(4) Uani 1 1 d .
C32 C 0.50701(17) 1.1148(3) 0.55241(10) 0.0309(5) Uani 1 1 d .
H32A H 0.5272 1.2068 0.5285 0.037 Uiso 1 1 calc R
C33 C 0.57096(18) 1.0729(3) 0.60848(11) 0.0333(5) Uani 1 1 d .
H33A H 0.6353 1.1361 0.6234 0.040 Uiso 1 1 calc R
C34 C 0.54239(17) 0.9366(3) 0.64445(10) 0.0322(5) Uani 1 1 d .
H34A H 0.5872 0.9091 0.6837 0.039 Uiso 1 1 calc R
C35 C 0.45018(17) 0.8434(3) 0.62306(9) 0.0273(4) Uani 1 1 d .
H35A H 0.4318 0.7513 0.6475 0.033 Uiso 1 1 calc R
C36 C 0.26023(16) 0.6396(3) 0.57907(9) 0.0231(4) Uani 1 1 d .
C37 C 0.29552(18) 0.4782(3) 0.56910(10) 0.0296(5) Uani 1 1 d .
H37A H 0.3366 0.4601 0.5372 0.035 Uiso 1 1 calc R
C38 C 0.2718(2) 0.3376(3) 0.60548(11) 0.0364(5) Uani 1 1 d .
H38A H 0.2964 0.2265 0.5974 0.044 Uiso 1 1 calc R
C39 C 0.2140(2) 0.3612(3) 0.65186(11) 0.0357(6) Uani 1 1 d .
H39A H 0.1978 0.2660 0.6756 0.043 Uiso 1 1 calc R
C40 C 0.17800(17) 0.5257(3) 0.66509(9) 0.0295(5) Uani 1 1 d .
C41 C 0.20227(15) 0.6684(3) 0.62888(9) 0.0251(5) Uani 1 1 d .
C42 C 0.11851(19) 0.5544(4) 0.71342(11) 0.0394(6) Uani 1 1 d .
H42A H 0.1011 0.4605 0.7374 0.047 Uiso 1 1 calc R
C43 C 0.08606(19) 0.7138(4) 0.72608(11) 0.0429(7) Uani 1 1 d .
H43A H 0.0463 0.7301 0.7587 0.051 Uiso 1 1 calc R
C44 C 0.11083(19) 0.8551(4) 0.69135(10) 0.0378(6) Uani 1 1 d .
H44A H 0.0884 0.9663 0.7009 0.045 Uiso 1 1 calc R
C45 C 0.16745(17) 0.8327(3) 0.64357(10) 0.0293(5) Uani 1 1 d .
H45A H 0.1833 0.9288 0.6202 0.035 Uiso 1 1 calc R
C46 C 0.18235(17) 1.0298(3) 0.38685(9) 0.0269(5) Uani 1 1 d .
H46A H 0.2007 1.1499 0.3792 0.032 Uiso 1 1 calc R
H46B H 0.1045 1.0255 0.3895 0.032 Uiso 1 1 calc R
C47 C 0.00825(19) 0.6326(3) 0.50408(11) 0.0318(5) Uani 1 1 d .
H47A H -0.0616 0.5917 0.4805 0.048 Uiso 1 1 calc R
H47B H -0.0034 0.7356 0.5276 0.048 Uiso 1 1 calc R
H47C H 0.0415 0.5438 0.5334 0.048 Uiso 1 1 calc R
C48 C 0.14772(18) 0.4824(3) 0.41658(10) 0.0323(5) Uani 1 1 d .
H48A H 0.0856 0.4227 0.3914 0.048 Uiso 1 1 calc R
H48B H 0.1818 0.4092 0.4515 0.048 Uiso 1 1 calc R
H48C H 0.2006 0.5094 0.3902 0.048 Uiso 1 1 calc R
C49 C 0.3396(2) 0.9696(4) 0.31645(11) 0.0390(6) Uani 1 1 d .
H49A H 0.3396 1.0946 0.3094 0.047 Uiso 1 1 calc R
H49B H 0.3895 0.9447 0.3566 0.047 Uiso 1 1 calc R
C50 C 0.3783(3) 0.8794(4) 0.26352(13) 0.0587(9) Uani 1 1 d .
H50A H 0.4514 0.9193 0.2611 0.088 Uiso 1 1 calc R
H50B H 0.3287 0.9042 0.2239 0.088 Uiso 1 1 calc R
H50C H 0.3800 0.7559 0.2711 0.088 Uiso 1 1 calc R

loop_
_atom_site_aniso_label
_atom_site_aniso_U_11
_atom_site_aniso_U_22
_atom_site_aniso_U_33
_atom_site_aniso_U_23
_atom_site_aniso_U_13
_atom_site_aniso_U_12
Si1 0.0222(3) 0.0290(3) 0.0213(3) 0.0001(2) 0.0020(2) 0.0010(2)
Si2 0.0201(3) 0.0302(3) 0.0218(3) -0.0017(2) 0.0012(2) -0.0016(2)
S1 0.0366(3) 0.0400(3) 0.0207(2) -0.0014(2) 0.0051(2) -0.0005(3)
S2 0.0390(3) 0.0345(3) 0.0186(2) -0.0008(2) 0.00231(19) 0.0071(2)
C1 0.0223(9) 0.0254(11) 0.0222(9) 0.0018(8) 0.0078(7) -0.0006(8)
C2 0.0314(11) 0.0244(11) 0.0239(10) 0.0004(9) 0.0100(8) -0.0030(9)
C3 0.0380(12) 0.0256(12) 0.0300(11) -0.0009(9) 0.0157(9) 0.0024(10)
C4 0.0279(10) 0.0282(11) 0.0290(10) 0.0056(9) 0.0123(8) 0.0020(9)
C5 0.0230(9) 0.0278(12) 0.0236(9) 0.0048(9) 0.0072(8) 0.0001(9)
C6 0.0235(10) 0.0244(11) 0.0210(9) 0.0004(9) 0.0072(7) -0.0019(8)
C7 0.0325(11) 0.0347(13) 0.0430(12) 0.0062(11) 0.0169(10) 0.0077(10)
C8 0.0267(11) 0.0448(15) 0.0505(14) 0.0132(13) 0.0078(10) 0.0080(11)
C9 0.0284(11) 0.0535(17) 0.0382(12) 0.0052(12) -0.0016(9) 0.0011(12)
C10 0.0280(11) 0.0372(13) 0.0289(10) 0.0038(10) 0.0029(8) 0.0041(10)
C11 0.0216(10) 0.0290(12) 0.0176(9) -0.0013(9) 0.0002(7) 0.0025(9)
C12 0.0319(11) 0.0309(12) 0.0234(10) 0.0007(9) 0.0060(8) -0.0001(9)
C13 0.0417(13) 0.0256(12) 0.0344(11) -0.0033(10) 0.0079(9) -0.0037(10)
C14 0.0369(12) 0.0325(12) 0.0303(11) -0.0068(11) 0.0061(9) 0.0009(11)
C15 0.0241(10) 0.0377(13) 0.0193(9) -0.0060(10) -0.0006(8) 0.0033(9)
C16 0.0199(9) 0.0323(12) 0.0175(9) -0.0015(9) 0.0004(7) 0.0003(9)
C17 0.0321(12) 0.0454(15) 0.0241(10) -0.0087(10) 0.0076(9) 0.0028(11)
C18 0.0350(12) 0.0558(17) 0.0236(10) -0.0026(11) 0.0116(9) -0.0006(12)
C19 0.0358(12) 0.0412(14) 0.0280(10) 0.0056(11) 0.0091(9) -0.0026(11)
C20 0.0284(11) 0.0341(13) 0.0234(10) -0.0005(10) 0.0048(8) 0.0028(9)
C21 0.0424(13) 0.0256(11) 0.0269(10) -0.0030(10) 0.0082(9) -0.0045(10)
C22 0.0262(10) 0.0377(13) 0.0315(10) 0.0037(10) 0.0068(8) 0.0023(10)
C23 0.0322(11) 0.0330(13) 0.0289(10) 0.0046(10) 0.0054(9) 0.0028(10)
C24 0.0410(13) 0.0533(16) 0.0309(11) -0.0017(12) 0.0107(10) -0.0024(12)
C25 0.0501(16) 0.065(2) 0.0489(15) -0.0173(15) 0.0115(12) 0.0052(15)
C26 0.0201(9) 0.0279(11) 0.0190(9) -0.0035(8) 0.0051(7) -0.0004(8)
C27 0.0291(10) 0.0255(11) 0.0189(9) -0.0029(8) 0.0076(8) 0.0025(9)
C28 0.0317(11) 0.0274(12) 0.0230(9) -0.0003(9) 0.0094(8) -0.0003(9)
C29 0.0258(10) 0.0276(11) 0.0220(9) -0.0051(9) 0.0079(8) -0.0007(9)
C30 0.0211(9) 0.0292(12) 0.0188(9) -0.0038(8) 0.0050(7) 0.0031(9)
C31 0.0220(9) 0.0234(11) 0.0194(9) -0.0004(8) 0.0055(7) 0.0010(8)
C32 0.0285(11) 0.0331(12) 0.0337(11) -0.0057(10) 0.0122(9) -0.0063(9)
C33 0.0234(10) 0.0401(14) 0.0360(11) -0.0119(11) 0.0048(9) -0.0054(10)
C34 0.0262(11) 0.0415(14) 0.0268(10) -0.0062(10) -0.0003(8) 0.0023(10)
C35 0.0273(10) 0.0327(12) 0.0211(9) -0.0020(9) 0.0026(8) 0.0021(9)
C36 0.0202(9) 0.0296(11) 0.0180(9) 0.0016(9) -0.0001(7) -0.0010(8)
C37 0.0327(11) 0.0299(12) 0.0258(10) -0.0004(9) 0.0051(9) 0.0002(10)
C38 0.0451(14) 0.0276(12) 0.0369(12) 0.0063(11) 0.0089(10) 0.0047(11)
C39 0.0402(13) 0.0332(14) 0.0325(12) 0.0105(10) 0.0037(10) -0.0052(11)
C40 0.0253(10) 0.0423(14) 0.0195(9) 0.0064(10) 0.0008(8) -0.0042(10)
C41 0.0190(9) 0.0362(12) 0.0181(9) 0.0029(9) -0.0015(7) -0.0020(9)
C42 0.0306(12) 0.0629(18) 0.0251(11) 0.0087(12) 0.0065(9) -0.0066(12)
C43 0.0326(12) 0.071(2) 0.0276(11) -0.0027(13) 0.0116(9) -0.0007(13)
C44 0.0327(12) 0.0517(16) 0.0288(11) -0.0070(11) 0.0053(9) 0.0043(11)
C45 0.0262(10) 0.0385(13) 0.0225(10) -0.0008(10) 0.0033(8) -0.0005(10)
C46 0.0334(11) 0.0265(11) 0.0207(9) 0.0003(9) 0.0053(8) 0.0046(9)
C47 0.0260(10) 0.0376(14) 0.0323(10) -0.0059(10) 0.0067(8) -0.0039(10)
C48 0.0277(11) 0.0368(13) 0.0328(11) -0.0090(10) 0.0071(9) -0.0042(10)
C49 0.0482(14) 0.0349(13) 0.0388(12) 0.0070(11) 0.0207(11) 0.0043(11)
C50 0.085(2) 0.0509(19) 0.0523(16) 0.0115(14) 0.0436(16) 0.0194(16)

loop_
_atom_type_symbol
_atom_type_description
_atom_type_scat_dispersion_real
_atom_type_scat_dispersion_imag
_atom_type_scat_source
C C 0.0181 0.0091 'International Tables Vol C Tables 4.2.6.8 and 6.1.1.4'
H H 0.0000 0.0000 'International Tables Vol C Tables 4.2.6.8 and 6.1.1.4'
Si Si 0.2541 0.3302 'International Tables Vol C Tables 4.2.6.8 and 6.1.1.4'
S S 0.3331 0.5567 'International Tables Vol C Tables 4.2.6.8 and 6.1.1.4'

loop_
_geom_angle_atom_site_label_1
_geom_angle_atom_site_label_2
_geom_angle_atom_site_label_3
_geom_angle
C22 Si1 C23 109.48(11)
C22 Si1 C1 114.03(10)
C23 Si1 C1 111.75(10)
C48 Si2 C47 109.76(12)
C48 Si2 C26 110.63(10)
C47 Si2 C26 114.45(10)
C24 S1 C21 102.32(12)
C49 S2 C46 99.09(11)
C6 C1 C2 118.16(19)
C6 C1 Si1 120.15(16)
C2 C1 Si1 121.67(15)
C3 C2 C1 120.28(19)
C3 C2 C21 117.5(2)
C1 C2 C21 122.2(2)
C2 C3 C4 122.3(2)
C3 C4 C5 118.7(2)
C3 C4 C7 122.0(2)
C5 C4 C7 119.2(2)
C4 C5 C10 118.6(2)
C4 C5 C6 119.06(18)
C10 C5 C6 122.3(2)
C1 C6 C5 121.34(19)
C1 C6 C11 121.08(18)
C5 C6 C11 117.57(17)
C8 C7 C4 120.6(2)
C7 C8 C9 120.6(2)
C10 C9 C8 120.4(2)
C9 C10 C5 120.5(2)
C12 C11 C16 119.3(2)
C12 C11 C6 120.11(18)
C16 C11 C6 120.6(2)
C11 C12 C13 121.3(2)
C14 C13 C12 120.2(2)
C13 C14 C15 120.7(2)
C14 C15 C17 121.7(2)
C14 C15 C16 119.33(19)
C17 C15 C16 118.9(2)
C20 C16 C15 118.57(18)
C20 C16 C11 122.3(2)
C15 C16 C11 119.1(2)
C18 C17 C15 121.0(2)
C17 C18 C19 120.7(2)
C20 C19 C18 120.1(3)
C19 C20 C16 120.7(2)
C2 C21 S1 113.25(16)
C25 C24 S1 114.0(2)
C31 C26 C27 118.47(18)
C31 C26 Si2 120.13(16)
C27 C26 Si2 121.36(14)
C28 C27 C26 120.20(19)
C28 C27 C46 117.1(2)
C26 C27 C46 122.66(19)
C27 C28 C29 122.0(2)
C28 C29 C30 118.76(19)
C28 C29 C32 121.8(2)
C30 C29 C32 119.43(19)
C29 C30 C35 118.53(19)
C29 C30 C31 119.13(18)
C35 C30 C31 122.3(2)
C26 C31 C30 121.29(19)
C26 C31 C36 121.87(18)
C30 C31 C36 116.84(17)
C33 C32 C29 120.5(2)
C32 C33 C34 120.6(2)
C35 C34 C33 120.2(2)
C34 C35 C30 120.7(2)
C37 C36 C41 119.4(2)
C37 C36 C31 120.57(18)
C41 C36 C31 120.0(2)
C36 C37 C38 121.3(2)
C39 C38 C37 120.3(2)
C38 C39 C40 120.7(2)
C39 C40 C42 122.0(2)
C39 C40 C41 119.3(2)
C42 C40 C41 118.7(2)
C45 C41 C40 118.57(19)
C45 C41 C36 122.5(2)
C40 C41 C36 118.9(2)
C43 C42 C40 121.1(2)
C42 C43 C44 120.6(2)
C45 C44 C43 120.2(3)
C44 C45 C41 120.8(2)
C27 C46 S2 113.02(15)
C50 C49 S2 110.1(2)

loop_
_geom_bond_atom_site_label_1
_geom_bond_atom_site_label_2
_geom_bond_distance
Si1 C22 1.870(2)
Si1 C23 1.871(2)
Si1 C1 1.907(2)
Si2 C48 1.863(2)
Si2 C47 1.873(2)
Si2 C26 1.910(2)
S1 C24 1.806(3)
S1 C21 1.821(2)
S2 C49 1.808(3)
S2 C46 1.819(2)
C1 C6 1.394(3)
C1 C2 1.445(3)
C2 C3 1.367(3)
C2 C21 1.511(3)
C3 C4 1.413(3)
C4 C5 1.415(3)
C4 C7 1.421(3)
C5 C10 1.421(3)
C5 C6 1.438(3)
C6 C11 1.489(3)
C7 C8 1.358(4)
C8 C9 1.403(4)
C9 C10 1.374(3)
C11 C12 1.372(3)
C11 C16 1.435(3)
C12 C13 1.414(3)
C13 C14 1.366(3)
C14 C15 1.416(4)
C15 C17 1.417(3)
C15 C16 1.422(3)
C16 C20 1.417(3)
C17 C18 1.353(4)
C18 C19 1.406(4)
C19 C20 1.375(3)
C24 C25 1.504(4)
C26 C31 1.392(3)
C26 C27 1.441(3)
C27 C28 1.374(3)
C27 C46 1.509(3)
C28 C29 1.413(3)
C29 C30 1.417(3)
C29 C32 1.419(3)
C30 C35 1.421(3)
C30 C31 1.436(3)
C31 C36 1.496(3)
C32 C33 1.363(3)
C33 C34 1.409(4)
C34 C35 1.371(3)
C36 C37 1.370(3)
C36 C41 1.433(3)
C37 C38 1.419(3)
C38 C39 1.362(3)
C39 C40 1.413(4)
C40 C42 1.418(3)
C40 C41 1.433(3)
C41 C45 1.414(4)
C42 C43 1.357(4)
C43 C44 1.407(4)
C44 C45 1.377(3)
C49 C50 1.507(3)
